data_4304633
loop_
_publ_author_name
'Natalia Moldovan'
'Peter L\"onnecke'
'Ioan Silaghi-Dumitrescu'
'Luminita Silaghi-Dumitrescu'
'Evamarie Hey-Hawkins'

_publ_section_title
;
Palladium(II) and Platinum(II) Complexes with Heteroditopic
10-(Aryl)phenoxarsine (Aryl = 2-C6H4OR, R = H, Me, Pri) Ligands:
Solvent-Oriented Crystallization of cis Isomers
;
_journal_name_full 'Inorganic Chemistry'
_journal_page_first 1524
_journal_page_last 1531
_journal_paper_doi 10.1021/ic7021648
_journal_volume 47
_journal_year 2008
_chemical_formula_sum 'C42 H38 As2 Cl2 O4 Pd'
_chemical_formula_weight 933.86
_chemical_name_systematic
;
 ?
;
_space_group_IT_number 14
_symmetry_cell_setting monoclinic
_symmetry_space_group_name_Hall '-P 2yn'
_symmetry_space_group_name_H-M 'P 1 21/n 1'
_atom_sites_solution_hydrogens geom
_atom_sites_solution_primary direct
_atom_sites_solution_secondary difmap
_audit_creation_method SHELXL-97
_cell_angle_alpha 90.00
_cell_angle_beta 109.956(4)
_cell_angle_gamma 90.00
_cell_formula_units_Z 2
_cell_length_a 10.865(2)
_cell_length_b 12.586(3)
_cell_length_c 14.840(3)
_cell_measurement_reflns_used 861
_cell_measurement_temperature 210(2)
_cell_measurement_theta_max 28.59
_cell_measurement_theta_min 4.08
_cell_volume 1907.5(7)
_computing_cell_refinement 'Bruker SAINT'
_computing_data_collection 'Bruker SMART'
_computing_data_reduction 'Bruker SAINT'
_computing_molecular_graphics 'ORTEP3 for Windows (L. J. Farrugia, 1997)'
_computing_publication_material 'WINGX  (L.J. Farrugia,1999)'
_computing_structure_refinement 'SHELXL-97 (Sheldrick,1997)'
_computing_structure_solution 'SHELXS-97 (Sheldrick, 1990)'
_diffrn_ambient_temperature 210(2)
_diffrn_measured_fraction_theta_full 0.917
_diffrn_measured_fraction_theta_max 0.917
_diffrn_measurement_device_type 'CCD area detector'
_diffrn_measurement_method 'phi and omega scans'
_diffrn_radiation_monochromator graphite
_diffrn_radiation_source 'fine-focus sealed tube'
_diffrn_radiation_type MoK\a
_diffrn_radiation_wavelength 0.71073
_diffrn_reflns_av_R_equivalents 0.0247
_diffrn_reflns_av_sigmaI/netI 0.0356
_diffrn_reflns_limit_h_max 9
_diffrn_reflns_limit_h_min -14
_diffrn_reflns_limit_k_max 14
_diffrn_reflns_limit_k_min -16
_diffrn_reflns_limit_l_max 19
_diffrn_reflns_limit_l_min -18
_diffrn_reflns_number 11761
_diffrn_reflns_theta_full 29.07
_diffrn_reflns_theta_max 29.07
_diffrn_reflns_theta_min 2.18
_exptl_absorpt_coefficient_mu 2.390
_exptl_absorpt_correction_type multi-scan
_exptl_crystal_colour 'pale orange'
_exptl_crystal_density_diffrn 1.626
_exptl_crystal_density_method 'not measured'
_exptl_crystal_description prism
_exptl_crystal_F_000 936
_exptl_crystal_size_max 0.40
_exptl_crystal_size_mid 0.20
_exptl_crystal_size_min 0.20
_refine_diff_density_max 0.656
_refine_diff_density_min -0.550
_refine_diff_density_rms 0.077
_refine_ls_extinction_method none
_refine_ls_goodness_of_fit_ref 1.051
_refine_ls_hydrogen_treatment constr
_refine_ls_matrix_type full
_refine_ls_number_parameters 234
_refine_ls_number_reflns 4684
_refine_ls_number_restraints 0
_refine_ls_restrained_S_all 1.051
_refine_ls_R_factor_all 0.0483
_refine_ls_R_factor_gt 0.0317
_refine_ls_shift/su_max 0.001
_refine_ls_shift/su_mean 0.000
_refine_ls_structure_factor_coef Fsqd
_refine_ls_weighting_details 'calc w=1/[\s^2^(Fo^2^)+(0.0387P)^2^+0.0000P] where P=(Fo^2^+2Fc^2^)/3'
_refine_ls_weighting_scheme calc
_refine_ls_wR_factor_gt 0.0722
_refine_ls_wR_factor_ref 0.0760
_reflns_number_gt 3679
_reflns_number_total 4684
_reflns_threshold_expression >2sigma(I)
_cod_data_source_file ic7021648-file003.cif
_cod_data_source_block c1915fin
_cod_depositor_comments
;
The following automatic conversions were performed:
'_symmetry_cell_setting' value 'Monoclinic' changed to 'monoclinic'
according to '/home/saulius/struct/CIF-dictionaries/cif_core.dic'
dictionary named 'cif_core.dic' version 2.4.1 from 2010-06-29.

Automatic conversion script
Id: cif_fix_enum 1527 2010-12-29 10:47:43Z saulius 
;
_cod_database_code 4304633

loop_
_symmetry_equiv_pos_as_xyz
'x, y, z'
'-x+1/2, y+1/2, -z+1/2'
'-x, -y, -z'
'x-1/2, -y-1/2, z-1/2'

loop_
_atom_site_label
_atom_site_type_symbol
_atom_site_fract_x
_atom_site_fract_y
_atom_site_fract_z
_atom_site_U_iso_or_equiv
_atom_site_adp_type
_atom_site_occupancy
_atom_site_symmetry_multiplicity
_atom_site_calc_flag
_atom_site_refinement_flags
_atom_site_disorder_assembly
_atom_site_disorder_group
Pd1 Pd 1.0000 0.0000 1.0000 0.02452(8) Uani 1 2 d S . .
As1 As 0.89603(2) 0.01935(2) 1.118440(19) 0.02646(8) Uani 1 1 d . . .
Cl1 Cl 0.81211(7) -0.06393(6) 0.88853(5) 0.04227(19) Uani 1 1 d . . .
O1 O 1.0275(2) -0.17834(17) 1.19319(16) 0.0493(6) Uani 1 1 d . . .
O2 O 0.6542(2) 0.1098(2) 1.16929(18) 0.0574(6) Uani 1 1 d . . .
C1 C 1.0019(3) -0.0117(2) 1.2501(2) 0.0312(6) Uani 1 1 d . . .
C2 C 1.0641(3) -0.1090(2) 1.2693(2) 0.0397(7) Uani 1 1 d . . .
C3 C 1.1511(3) -0.1319(3) 1.3611(2) 0.0533(9) Uani 1 1 d . . .
H3 H 1.1973 -0.1965 1.3737 0.064 Uiso 1 1 calc R . .
C4 C 1.1679(4) -0.0574(3) 1.4333(2) 0.0591(10) Uani 1 1 d . . .
H4 H 1.2271 -0.0714 1.4951 0.071 Uiso 1 1 calc R . .
C5 C 1.1003(4) 0.0354(3) 1.4160(2) 0.0587(10) Uani 1 1 d . . .
H5 H 1.1094 0.0833 1.4664 0.070 Uiso 1 1 calc R . .
C6 C 1.0175(3) 0.0598(3) 1.3237(2) 0.0443(7) Uani 1 1 d . . .
H6 H 0.9722 0.1248 1.3115 0.053 Uiso 1 1 calc R . .
C7 C 1.1033(4) -0.2743(3) 1.1962(3) 0.0587(10) Uani 1 1 d . . .
H7 H 1.1292 -0.3064 1.2609 0.070 Uiso 1 1 calc R . .
C8 C 1.2233(4) -0.2423(3) 1.1743(3) 0.0723(12) Uani 1 1 d . . .
H8A H 1.1975 -0.2133 1.1100 0.109 Uiso 1 1 calc R . .
H8B H 1.2787 -0.3039 1.1789 0.109 Uiso 1 1 calc R . .
H8C H 1.2712 -0.1888 1.2200 0.109 Uiso 1 1 calc R . .
C9 C 1.0115(4) -0.3476(3) 1.1242(3) 0.0798(14) Uani 1 1 d . . .
H9A H 0.9378 -0.3646 1.1444 0.120 Uiso 1 1 calc R . .
H9B H 1.0574 -0.4124 1.1197 0.120 Uiso 1 1 calc R . .
H9C H 0.9802 -0.3131 1.0620 0.120 Uiso 1 1 calc R . .
C10 C 0.6373(3) 0.0085(3) 1.1303(2) 0.0429(7) Uani 1 1 d . . .
C11 C 0.5185(3) -0.0389(3) 1.1215(2) 0.0553(9) Uani 1 1 d . . .
H11 H 0.4551 -0.0015 1.1389 0.066 Uiso 1 1 calc R . .
C12 C 0.4941(3) -0.1404(3) 1.0873(3) 0.0564(10) Uani 1 1 d . . .
H12 H 0.4143 -0.1729 1.0828 0.068 Uiso 1 1 calc R . .
C13 C 0.5833(3) -0.1952(3) 1.0596(2) 0.0529(9) Uani 1 1 d . . .
H13 H 0.5642 -0.2643 1.0348 0.063 Uiso 1 1 calc R . .
C14 C 0.7028(3) -0.1485(2) 1.0683(2) 0.0417(7) Uani 1 1 d . . .
H14 H 0.7648 -0.1866 1.0498 0.050 Uiso 1 1 calc R . .
C15 C 0.7311(2) -0.0459(2) 1.10410(19) 0.0327(6) Uani 1 1 d . . .
C16 C 0.7355(3) 0.1852(3) 1.1531(2) 0.0427(7) Uani 1 1 d . . .
C17 C 0.8444(3) 0.1632(2) 1.12875(19) 0.0349(6) Uani 1 1 d . . .
C18 C 0.9199(3) 0.2473(2) 1.1163(2) 0.0458(8) Uani 1 1 d . . .
H18 H 0.9941 0.2334 1.0993 0.055 Uiso 1 1 calc R . .
C19 C 0.8874(4) 0.3512(3) 1.1286(2) 0.0597(10) Uani 1 1 d . . .
H19 H 0.9385 0.4077 1.1195 0.072 Uiso 1 1 calc R . .
C20 C 0.7797(4) 0.3707(3) 1.1543(2) 0.0612(11) Uani 1 1 d . . .
H20 H 0.7583 0.4412 1.1639 0.073 Uiso 1 1 calc R . .
C21 C 0.7033(4) 0.2899(3) 1.1660(2) 0.0562(10) Uani 1 1 d . . .
H21 H 0.6291 0.3047 1.1828 0.067 Uiso 1 1 calc R . .

loop_
_atom_site_aniso_label
_atom_site_aniso_U_11
_atom_site_aniso_U_22
_atom_site_aniso_U_33
_atom_site_aniso_U_23
_atom_site_aniso_U_13
_atom_site_aniso_U_12
Pd1 0.01937(14) 0.03027(15) 0.02480(15) -0.00256(10) 0.00866(11) -0.00090(10)
As1 0.02218(14) 0.03339(15) 0.02529(15) -0.00001(10) 0.01002(11) 0.00217(10)
Cl1 0.0268(4) 0.0638(5) 0.0351(4) -0.0113(3) 0.0092(3) -0.0120(3)
O1 0.0488(13) 0.0455(12) 0.0490(14) 0.0019(10) 0.0106(11) 0.0094(10)
O2 0.0482(14) 0.0742(17) 0.0632(16) -0.0106(13) 0.0366(12) 0.0097(12)
C1 0.0239(13) 0.0421(15) 0.0279(14) 0.0047(11) 0.0092(11) -0.0004(11)
C2 0.0377(16) 0.0457(17) 0.0361(17) 0.0008(13) 0.0130(14) -0.0009(13)
C3 0.046(2) 0.057(2) 0.049(2) 0.0138(16) 0.0065(17) 0.0099(16)
C4 0.061(2) 0.071(2) 0.0320(18) 0.0042(17) -0.0006(17) 0.0022(19)
C5 0.067(2) 0.068(2) 0.0309(18) -0.0063(16) 0.0034(17) 0.0044(19)
C6 0.0471(19) 0.0502(18) 0.0330(17) -0.0002(14) 0.0106(15) 0.0066(15)
C7 0.067(2) 0.048(2) 0.059(2) 0.0116(16) 0.0194(19) 0.0214(17)
C8 0.049(2) 0.081(3) 0.101(3) -0.009(2) 0.044(2) 0.0024(19)
C9 0.080(3) 0.0356(19) 0.113(4) -0.008(2) 0.019(3) -0.0004(18)
C10 0.0317(16) 0.066(2) 0.0339(16) 0.0083(14) 0.0156(13) 0.0056(14)
C11 0.0274(16) 0.101(3) 0.0423(19) 0.0140(19) 0.0185(15) 0.0088(17)
C12 0.0274(16) 0.093(3) 0.048(2) 0.0151(19) 0.0123(15) -0.0143(18)
C13 0.043(2) 0.067(2) 0.048(2) 0.0055(16) 0.0143(17) -0.0185(16)
C14 0.0363(17) 0.0523(18) 0.0380(17) 0.0077(14) 0.0148(14) -0.0029(14)
C15 0.0217(13) 0.0484(16) 0.0289(15) 0.0066(12) 0.0097(11) 0.0000(12)
C16 0.0407(17) 0.0569(19) 0.0280(16) -0.0024(13) 0.0085(14) 0.0130(15)
C17 0.0382(16) 0.0375(15) 0.0284(15) 0.0008(11) 0.0104(13) 0.0111(12)
C18 0.054(2) 0.0393(16) 0.0461(19) 0.0000(14) 0.0199(16) 0.0034(14)
C19 0.088(3) 0.0389(18) 0.049(2) 0.0013(15) 0.019(2) 0.0100(18)
C20 0.089(3) 0.049(2) 0.0354(19) -0.0073(15) 0.0069(19) 0.028(2)
C21 0.059(2) 0.068(2) 0.0394(19) -0.0097(16) 0.0143(17) 0.0296(19)

loop_
_atom_type_symbol
_atom_type_description
_atom_type_scat_dispersion_real
_atom_type_scat_dispersion_imag
_atom_type_scat_source
Pd Pd -0.9988 1.0072 'International Tables Vol C Tables 4.2.6.8 and 6.1.1.4'
As As 0.0499 2.0058 'International Tables Vol C Tables 4.2.6.8 and 6.1.1.4'
Cl Cl 0.1484 0.1585 'International Tables Vol C Tables 4.2.6.8 and 6.1.1.4'
O O 0.0106 0.0060 'International Tables Vol C Tables 4.2.6.8 and 6.1.1.4'
C C 0.0033 0.0016 'International Tables Vol C Tables 4.2.6.8 and 6.1.1.4'
H H 0.0000 0.0000 'International Tables Vol C Tables 4.2.6.8 and 6.1.1.4'

loop_
_geom_angle_atom_site_label_1
_geom_angle_atom_site_label_2
_geom_angle_atom_site_label_3
_geom_angle
_geom_angle_site_symmetry_1
_geom_angle_site_symmetry_3
_geom_angle_publ_flag
Cl1 Pd1 Cl1 180.0 . 3_757 ?
Cl1 Pd1 As1 92.19(3) . . ?
Cl1 Pd1 As1 87.81(3) 3_757 . ?
Cl1 Pd1 As1 87.81(3) . 3_757 ?
Cl1 Pd1 As1 92.19(3) 3_757 3_757 ?
As1 Pd1 As1 180.0 . 3_757 ?
C15 As1 C17 97.21(13) . . ?
C15 As1 C1 103.67(11) . . ?
C17 As1 C1 101.49(11) . . ?
C15 As1 Pd1 122.03(9) . . ?
C17 As1 Pd1 112.17(9) . . ?
C1 As1 Pd1 116.81(8) . . ?
C2 O1 C7 120.0(2) . . ?
C16 O2 C10 124.4(2) . . ?
C2 C1 C6 119.7(3) . . ?
C2 C1 As1 117.9(2) . . ?
C6 C1 As1 122.4(2) . . ?
O1 C2 C1 114.2(3) . . ?
O1 C2 C3 125.4(3) . . ?
C1 C2 C3 120.3(3) . . ?
C4 C3 C2 118.7(3) . . ?
C5 C4 C3 121.0(3) . . ?
C4 C5 C6 120.2(3) . . ?
C1 C6 C5 119.9(3) . . ?
O1 C7 C8 107.1(3) . . ?
O1 C7 C9 104.9(3) . . ?
C8 C7 C9 115.2(4) . . ?
O2 C10 C11 114.9(3) . . ?
O2 C10 C15 124.4(3) . . ?
C11 C10 C15 120.6(3) . . ?
C12 C11 C10 119.6(3) . . ?
C13 C12 C11 121.2(3) . . ?
C12 C13 C14 119.7(3) . . ?
C13 C14 C15 120.3(3) . . ?
C10 C15 C14 118.5(3) . . ?
C10 C15 As1 120.4(2) . . ?
C14 C15 As1 121.1(2) . . ?
O2 C16 C17 124.6(3) . . ?
O2 C16 C21 115.1(3) . . ?
C17 C16 C21 120.3(3) . . ?
C16 C17 C18 118.7(3) . . ?
C16 C17 As1 120.8(2) . . ?
C18 C17 As1 120.4(2) . . ?
C19 C18 C17 120.9(3) . . ?
C20 C19 C18 119.2(4) . . ?
C21 C20 C19 121.1(3) . . ?
C20 C21 C16 119.8(3) . . ?

loop_
_geom_bond_atom_site_label_1
_geom_bond_atom_site_label_2
_geom_bond_distance
_geom_bond_site_symmetry_2
_geom_bond_publ_flag
Pd1 Cl1 2.2904(7) . ?
Pd1 Cl1 2.2904(7) 3_757 ?
Pd1 As1 2.4042(5) . ?
Pd1 As1 2.4042(5) 3_757 ?
As1 C15 1.915(3) . ?
As1 C17 1.917(3) . ?
As1 C1 1.939(3) . ?
O1 C2 1.375(4) . ?
O1 C7 1.455(4) . ?
O2 C16 1.372(4) . ?
O2 C10 1.387(4) . ?
C1 C2 1.380(4) . ?
C1 C6 1.380(4) . ?
C2 C3 1.397(4) . ?
C3 C4 1.388(5) . ?
C4 C5 1.357(5) . ?
C5 C6 1.393(4) . ?
C7 C8 1.502(5) . ?
C7 C9 1.503(5) . ?
C10 C11 1.387(4) . ?
C10 C15 1.389(4) . ?
C11 C12 1.366(5) . ?
C12 C13 1.362(5) . ?
C13 C14 1.391(4) . ?
C14 C15 1.391(4) . ?
C16 C17 1.378(4) . ?
C16 C21 1.393(4) . ?
C17 C18 1.390(4) . ?
C18 C19 1.382(4) . ?
C19 C20 1.370(5) . ?
C20 C21 1.361(5) . ?
